data_7217921
loop_
_publ_author_name
'Pas\'an, Jorge'
'Sanchiz, Joaqu\'in'
'Fabelo, \'Oscar'
'Ca\~nadillas-Delgado, Laura'
'D\'eniz, Mariadel'
'D\'iaz-Gallifa, Pau'
'Mart\'inez-Benito, Carla'
'Lloret, Francesc'
'Julve, Miguel'
'Ruiz-P\'erez, Catalina'

_publ_section_title
;
 Influence of the coligand in the magnetic properties of a series of
 copper(ii)--phenylmalonate complexes
;
_journal_issue 35
_journal_name_full CrystEngComm
_journal_page_first 8106
_journal_paper_doi 10.1039/C4CE00834K
_journal_volume 16
_journal_year 2014
_chemical_formula_sum 'C14 H10 Br Cu N O4'
_chemical_formula_weight 399.68
_chemical_name_systematic
;
 ?
;
_space_group_crystal_system monoclinic
_space_group_IT_number 14
_space_group_name_Hall '-P 2yn'
_space_group_name_H-M_alt 'P 1 21/n 1'
_symmetry_space_group_name_Hall '-P 2yn'
_symmetry_space_group_name_H-M 'P 1 21/n 1'
_atom_sites_solution_hydrogens geom
_audit_creation_method SHELXL-97
_cell_angle_alpha 90
_cell_angle_beta 93.573(2)
_cell_angle_gamma 90
_cell_formula_units_Z 4
_cell_length_a 6.2413(2)
_cell_length_b 31.0345(7)
_cell_length_c 6.9777(2)
_cell_measurement_reflns_used 4276
_cell_measurement_temperature 293(2)
_cell_measurement_theta_max 73.2450
_cell_measurement_theta_min 5.6490
_cell_volume 1348.92(7)
_computing_cell_refinement
;
CrysAlisPro, Agilent Technologies,
Version 1.171.37.31 (release 14-01-2014 CrysAlis171 .NET)
(compiled Jan 14 2014,18:38:05)
;
_computing_data_collection
;
CrysAlisPro, Agilent Technologies,
Version 1.171.37.31 (release 14-01-2014 CrysAlis171 .NET)
(compiled Jan 14 2014,18:38:05)
;
_computing_data_reduction
;
CrysAlisPro, Agilent Technologies,
Version 1.171.37.31 (release 14-01-2014 CrysAlis171 .NET)
(compiled Jan 14 2014,18:38:05)
;
_computing_structure_refinement 'SHELXL-2013 (Sheldrick, 2013)'
_diffrn_ambient_temperature 293(2)
_diffrn_detector 'CCD plate'
_diffrn_detector_area_resol_mean 10.5953
_diffrn_detector_type Atlas
_diffrn_measured_fraction_theta_full 0.999
_diffrn_measured_fraction_theta_max 0.972
_diffrn_measurement_device 'four-circle diffractometer'
_diffrn_measurement_device_type 'SuperNova, Dual, Cu at zero, Atlas'
_diffrn_radiation_monochromator mirror
_diffrn_radiation_probe x-ray
_diffrn_radiation_type 'Cu K\a'
_diffrn_radiation_wavelength 1.54184
_diffrn_reflns_av_R_equivalents 0.0357
_diffrn_reflns_av_unetI/netI 0.0285
_diffrn_reflns_Laue_measured_fraction_full 0.999
_diffrn_reflns_Laue_measured_fraction_max 0.972
_diffrn_reflns_limit_h_max 6
_diffrn_reflns_limit_h_min -7
_diffrn_reflns_limit_k_max 37
_diffrn_reflns_limit_k_min -38
_diffrn_reflns_limit_l_max 6
_diffrn_reflns_limit_l_min -8
_diffrn_reflns_number 9106
_diffrn_reflns_point_group_measured_fraction_full 0.999
_diffrn_reflns_point_group_measured_fraction_max 0.972
_diffrn_reflns_theta_full 67.684
_diffrn_reflns_theta_max 73.451
_diffrn_reflns_theta_min 5.702
_diffrn_source 'sealed X-ray tube'
_diffrn_source_type 'SuperNova (Cu) X-ray Source'
_exptl_absorpt_coefficient_mu 5.908
_exptl_absorpt_correction_T_max 0.872
_exptl_absorpt_correction_T_min 0.397
_exptl_absorpt_correction_type gaussian
_exptl_absorpt_process_details
;
CrysAlisPro, Agilent Technologies,
Version 1.171.37.31 (release 14-01-2014 CrysAlis171 .NET)
(compiled Jan 14 2014,18:38:05)
Numerical absorption correction based on gaussian integration over
            a multifaceted crystal model
Empirical absorption correction using spherical harmonics,
 implemented in SCALE3 ABSPACK scaling algorithm.
;
_exptl_crystal_density_diffrn 1.968
_exptl_crystal_F_000 788
_exptl_crystal_size_max 0.2180
_exptl_crystal_size_mid 0.1793
_exptl_crystal_size_min 0.0229
_refine_diff_density_max 1.698
_refine_diff_density_min -0.531
_refine_diff_density_rms 0.190
_refine_ls_extinction_method none
_refine_ls_goodness_of_fit_ref 1.184
_refine_ls_hydrogen_treatment constr
_refine_ls_matrix_type full
_refine_ls_number_parameters 190
_refine_ls_number_reflns 2648
_refine_ls_number_restraints 0
_refine_ls_restrained_S_all 1.184
_refine_ls_R_factor_all 0.0604
_refine_ls_R_factor_gt 0.0574
_refine_ls_shift/su_max 0.004
_refine_ls_shift/su_mean 0.001
_refine_ls_structure_factor_coef Fsqd
_refine_ls_weighting_details 'w=1/[\s^2^(Fo^2^)+(0.1060P)^2^+1.6240P] where P=(Fo^2^+2Fc^2^)/3'
_refine_ls_weighting_scheme calc
_refine_ls_wR_factor_gt 0.1675
_refine_ls_wR_factor_ref 0.1707
_reflns_Friedel_coverage 0.000
_reflns_number_gt 2448
_reflns_number_total 2648
_reflns_threshold_expression 'I > 2\s(I)'
_cod_duplicate_entry 7216202
_cod_data_source_file c4ce00834k2.cif
_cod_data_source_block compound_7
_cod_database_code 7217921
_shelx_space_group_comment
;
The symmetry employed for this shelxl refinement is uniquely defined
by the following loop, which should always be used as a source of
symmetry information in preference to the above space-group names.
They are only intended as comments.
;

loop_
_space_group_symop_operation_xyz
'x, y, z'
'-x+1/2, y+1/2, -z+1/2'
'-x, -y, -z'
'x-1/2, -y-1/2, z-1/2'

loop_
_atom_site_label
_atom_site_type_symbol
_atom_site_fract_x
_atom_site_fract_y
_atom_site_fract_z
_atom_site_U_iso_or_equiv
_atom_site_adp_type
_atom_site_occupancy
_atom_site_site_symmetry_order
_atom_site_calc_flag
_atom_site_refinement_flags_posn
_atom_site_refinement_flags_adp
C1 C 0.5870(6) 0.78639(12) 0.8632(6) 0.0229(8) Uani 1 1 d . .
C2 C 0.4985(6) 0.80830(12) 0.6764(5) 0.0220(7) Uani 1 1 d . .
H2 H 0.3428 0.8038 0.6688 0.026 Uiso 1 1 calc R U
C3 C 0.5864(6) 0.78307(12) 0.5074(5) 0.0207(7) Uani 1 1 d . .
C4 C 0.5334(7) 0.85623(13) 0.6678(5) 0.0260(8) Uani 1 1 d . .
C5 C 0.7343(8) 0.87492(14) 0.7068(7) 0.0346(9) Uani 1 1 d . .
H5 H 0.8533 0.8575 0.7347 0.042 Uiso 1 1 calc R U
C6 C 0.7579(10) 0.91905(17) 0.7044(8) 0.0463(12) Uani 1 1 d . .
H6 H 0.8924 0.9312 0.7322 0.056 Uiso 1 1 calc R U
C7 C 0.5819(11) 0.94550(16) 0.6606(8) 0.0497(13) Uani 1 1 d . .
H7 H 0.5979 0.9753 0.6609 0.060 Uiso 1 1 calc R U
C8 C 0.3829(10) 0.92724(17) 0.6165(8) 0.0477(13) Uani 1 1 d . .
H8 H 0.2653 0.9448 0.5842 0.057 Uiso 1 1 calc R U
C9 C 0.3586(8) 0.88295(14) 0.6205(7) 0.0347(10) Uani 1 1 d . .
H9 H 0.2241 0.8709 0.5914 0.042 Uiso 1 1 calc R U
C10 C 0.7498(7) 0.64957(15) 0.6409(6) 0.0328(9) Uani 1 1 d . .
H10 H 0.8281 0.6747 0.6245 0.039 Uiso 1 1 calc R U
C11 C 0.8422(8) 0.61055(17) 0.6004(7) 0.0382(10) Uani 1 1 d . .
H11 H 0.9803 0.6095 0.5578 0.046 Uiso 1 1 calc R U
C12 C 0.7285(8) 0.57316(16) 0.6235(7) 0.0389(10) Uani 1 1 d . .
H12 H 0.7865 0.5464 0.5960 0.047 Uiso 1 1 calc R U
C13 C 0.5252(8) 0.57675(14) 0.6887(7) 0.0346(9) Uani 1 1 d . .
C14 C 0.4407(7) 0.61657(13) 0.7278(7) 0.0303(9) Uani 1 1 d . .
H14 H 0.3036 0.6183 0.7723 0.036 Uiso 1 1 calc R U
Br1 Br 0.35649(11) 0.52687(2) 0.72266(10) 0.0573(3) Uani 1 1 d . .
Cu1 Cu 0.37667(9) 0.71584(2) 0.69195(8) 0.0222(2) Uani 1 1 d . .
N1 N 0.5515(6) 0.65273(11) 0.7032(5) 0.0277(7) Uani 1 1 d . .
O1 O 0.6895(4) 0.80908(9) 0.9852(4) 0.0251(6) Uani 1 1 d . .
O2 O 0.5493(5) 0.74701(9) 0.8869(4) 0.0303(6) Uani 1 1 d . .
O3 O 0.6870(5) 0.80433(9) 0.3893(4) 0.0268(6) Uani 1 1 d . .
O4 O 0.5500(5) 0.74345(9) 0.4950(4) 0.0282(6) Uani 1 1 d . .

loop_
_atom_site_aniso_label
_atom_site_aniso_U_11
_atom_site_aniso_U_22
_atom_site_aniso_U_33
_atom_site_aniso_U_23
_atom_site_aniso_U_13
_atom_site_aniso_U_12
C1 0.0215(18) 0.0280(19) 0.0196(19) 0.0000(13) 0.0053(15) 0.0033(13)
C2 0.0202(17) 0.0277(18) 0.0183(17) 0.0002(13) 0.0028(13) 0.0007(13)
C3 0.0173(16) 0.0288(19) 0.0158(18) -0.0001(12) -0.0005(13) 0.0037(12)
C4 0.031(2) 0.0273(18) 0.0198(18) -0.0011(13) 0.0044(15) 0.0031(15)
C5 0.035(2) 0.035(2) 0.034(2) 0.0013(17) 0.0053(18) -0.0023(17)
C6 0.054(3) 0.041(3) 0.044(3) 0.000(2) 0.006(2) -0.016(2)
C7 0.081(4) 0.025(2) 0.044(3) 0.0018(19) 0.009(3) 0.000(2)
C8 0.068(4) 0.038(3) 0.037(3) 0.0001(19) 0.000(2) 0.019(2)
C9 0.039(2) 0.035(2) 0.029(2) -0.0017(16) -0.0028(18) 0.0097(17)
C10 0.028(2) 0.039(2) 0.031(2) 0.0046(16) 0.0031(16) 0.0001(16)
C11 0.029(2) 0.053(3) 0.032(2) 0.0032(19) 0.0074(18) 0.0098(19)
C12 0.042(2) 0.040(2) 0.035(2) 0.0009(18) 0.0069(19) 0.0163(19)
C13 0.041(2) 0.028(2) 0.035(2) 0.0016(16) 0.0041(19) -0.0002(17)
C14 0.028(2) 0.032(2) 0.032(2) 0.0025(15) 0.0033(17) 0.0008(15)
Br1 0.0753(5) 0.0302(3) 0.0688(5) -0.0027(2) 0.0241(3) -0.0107(2)
Cu1 0.0242(4) 0.0233(4) 0.0193(4) 0.00012(18) 0.0026(2) -0.00305(18)
N1 0.0251(16) 0.0290(17) 0.0288(17) 0.0013(13) 0.0012(13) 0.0011(13)
O1 0.0267(13) 0.0263(13) 0.0219(13) -0.0025(10) -0.0022(10) 0.0011(10)
O2 0.0376(16) 0.0276(14) 0.0251(14) 0.0042(11) -0.0036(12) -0.0078(11)
O3 0.0322(15) 0.0265(13) 0.0228(13) 0.0023(10) 0.0104(11) 0.0028(10)
O4 0.0335(15) 0.0264(13) 0.0257(14) -0.0019(10) 0.0095(11) -0.0037(11)

loop_
_atom_type_symbol
_atom_type_description
_atom_type_scat_dispersion_real
_atom_type_scat_dispersion_imag
_atom_type_scat_source
C C 0.0181 0.0091 'International Tables Vol C Tables 4.2.6.8 and 6.1.1.4'
H H 0.0000 0.0000 'International Tables Vol C Tables 4.2.6.8 and 6.1.1.4'
Br Br -0.6763 1.2805 'International Tables Vol C Tables 4.2.6.8 and 6.1.1.4'
Cu Cu -1.9646 0.5888 'International Tables Vol C Tables 4.2.6.8 and 6.1.1.4'
N N 0.0311 0.0180 'International Tables Vol C Tables 4.2.6.8 and 6.1.1.4'
O O 0.0492 0.0322 'International Tables Vol C Tables 4.2.6.8 and 6.1.1.4'

loop_
_geom_angle_atom_site_label_1
_geom_angle_atom_site_label_2
_geom_angle_atom_site_label_3
_geom_angle
_geom_angle_site_symmetry_1
_geom_angle_site_symmetry_3
O1 C1 O2 123.4(4) . .
O1 C1 C2 117.9(3) . .
O2 C1 C2 118.6(3) . .
C4 C2 C1 115.1(3) . .
C4 C2 C3 114.3(3) . .
C1 C2 C3 107.2(3) . .
O4 C3 O3 124.6(3) . .
O4 C3 C2 118.6(3) . .
O3 C3 C2 116.8(3) . .
C5 C4 C9 118.7(4) . .
C5 C4 C2 122.3(4) . .
C9 C4 C2 119.0(4) . .
C6 C5 C4 120.5(5) . .
C5 C6 C7 120.4(5) . .
C8 C7 C6 119.6(5) . .
C7 C8 C9 120.1(5) . .
C8 C9 C4 120.7(5) . .
N1 C10 C11 122.5(4) . .
C12 C11 C10 119.5(4) . .
C11 C12 C13 117.5(4) . .
C12 C13 C14 120.6(4) . .
C12 C13 Br1 120.3(3) . .
C14 C13 Br1 119.0(4) . .
N1 C14 C13 121.4(4) . .
O2 Cu1 O1 173.33(12) . 4_575
O2 Cu1 O3 89.99(12) . 4_576
O1 Cu1 O3 91.88(12) 4_575 4_576
O2 Cu1 O4 88.13(13) . .
O1 Cu1 O4 89.23(12) 4_575 .
O3 Cu1 O4 172.73(12) 4_576 .
O2 Cu1 N1 99.40(13) . .
O1 Cu1 N1 86.99(12) 4_575 .
O3 Cu1 N1 90.59(12) 4_576 .
O4 Cu1 N1 96.65(13) . .
C14 N1 C10 118.4(4) . .
C14 N1 Cu1 119.0(3) . .
C10 N1 Cu1 120.7(3) . .
C1 O1 Cu1 122.4(2) . 4_676
C1 O2 Cu1 119.5(3) . .
C3 O3 Cu1 129.7(2) . 4_675
C3 O4 Cu1 118.6(2) . .

loop_
_geom_bond_atom_site_label_1
_geom_bond_atom_site_label_2
_geom_bond_distance
_geom_bond_site_symmetry_2
C1 O1 1.250(5) .
C1 O2 1.258(5) .
C1 C2 1.542(5) .
C2 C4 1.505(5) .
C2 C3 1.544(5) .
C3 O4 1.252(5) .
C3 O3 1.254(5) .
C4 C5 1.393(6) .
C4 C9 1.394(6) .
C5 C6 1.378(7) .
C6 C7 1.390(9) .
C7 C8 1.382(9) .
C8 C9 1.383(7) .
C10 N1 1.341(6) .
C10 C11 1.378(7) .
C11 C12 1.375(7) .
C12 C13 1.379(7) .
C13 C14 1.378(6) .
C13 Br1 1.895(5) .
C14 N1 1.335(6) .
Cu1 O2 1.940(3) .
Cu1 O1 1.958(3) 4_575
Cu1 O3 1.973(3) 4_576
Cu1 O4 1.995(3) .
Cu1 N1 2.241(3) .
O1 Cu1 1.958(3) 4_676
O3 Cu1 1.973(3) 4_675
